data_1529219
loop_
_publ_author_name
'Golovnev, Nicolay'
'Molokeev, Maxim'

_publ_section_title
;
 Crystal structures of two barium 2-thiobarbiturate complexes
;
_journal_issue 5
_journal_name_full 'Journal of Structural Chemistry'
_journal_page_first 871
_journal_paper_doi 10.1134/S0022476614050114
_journal_volume 55
_journal_year 2014
_chemical_formula_moiety 'C8 H12 Ba N4 O7 S2, 2(H2 O)'
_chemical_formula_sum 'C8 H16 Ba N4 O9 S2'
_chemical_formula_weight 513.71
_chemical_name_systematic
; 
catena-(\m~4~-2-thiobarbiturato-O,O,O',S)-(2-thiobarbiturato-O)-
(\m~2~-aqua)-diaqua-barium 
;
_space_group_IT_number 2
_symmetry_cell_setting triclinic
_symmetry_space_group_name_Hall '-P 1'
_symmetry_space_group_name_H-M 'P -1'
_atom_sites_solution_hydrogens geom
_atom_sites_solution_primary direct
_atom_sites_solution_secondary difmap
_audit_creation_method SHELXL-97
_cell_angle_alpha 103.674(2)
_cell_angle_beta 99.491(2)
_cell_angle_gamma 101.683(2)
_cell_formula_units_Z 2
_cell_length_a 9.1339(13)
_cell_length_b 9.8527(14)
_cell_length_c 10.0198(14)
_cell_measurement_temperature 296(2)
_cell_volume 836.3(2)
_computing_cell_refinement 'APEX2 (Bruker, 2003-2008)'
_computing_data_collection 'APEX2 (Bruker, 2003-2008)'
_computing_data_reduction 'SAINT (Bruker, 2009)'
_computing_molecular_graphics 'DIAMOND (Brandenburg, 2005)'
_computing_publication_material 'publCIF (Westrip, 2009)'
_computing_structure_refinement 'SHELXL-97 (Sheldrick, 2008)'
_computing_structure_solution 'SHELXS-97 (Sheldrick, 2008)'
_diffrn_ambient_temperature 296(2)
_diffrn_measured_fraction_theta_full 0.997
_diffrn_measured_fraction_theta_max 0.899
_diffrn_measurement_device_type 'Bruker APEX-II CCD'
_diffrn_measurement_method '\f and \w scans'
_diffrn_radiation_monochromator graphite
_diffrn_radiation_source 'fine-focus sealed tube'
_diffrn_radiation_type MoK\a
_diffrn_radiation_wavelength 0.71073
_diffrn_reflns_av_R_equivalents 0.0432
_diffrn_reflns_av_sigmaI/netI 0.0849
_diffrn_reflns_limit_h_max 12
_diffrn_reflns_limit_h_min -12
_diffrn_reflns_limit_k_max 13
_diffrn_reflns_limit_k_min -13
_diffrn_reflns_limit_l_max 14
_diffrn_reflns_limit_l_min -13
_diffrn_reflns_number 8191
_diffrn_reflns_theta_full 25.00
_diffrn_reflns_theta_max 29.88
_diffrn_reflns_theta_min 2.15
_exptl_absorpt_coefficient_mu 2.675
_exptl_absorpt_correction_T_max 0.7460
_exptl_absorpt_correction_T_min 0.5969
_exptl_absorpt_correction_type multi-scan
_exptl_absorpt_process_details
;
SADABS-2004/1. Bruker AXS Inc., Madison, Wisconsin, USA, 2004
;
_exptl_crystal_colour pink
_exptl_crystal_density_diffrn 2.040
_exptl_crystal_density_method 'not measured'
_exptl_crystal_description bulk
_exptl_crystal_F_000 504
_exptl_crystal_size_max 0.2
_exptl_crystal_size_mid 0.2
_exptl_crystal_size_min 0.1
_refine_diff_density_max 0.758
_refine_diff_density_min -1.220
_refine_diff_density_rms 0.173
_refine_ls_extinction_method none
_refine_ls_goodness_of_fit_ref 0.999
_refine_ls_hydrogen_treatment mixed
_refine_ls_matrix_type full
_refine_ls_number_parameters 248
_refine_ls_number_reflns 4325
_refine_ls_number_restraints 15
_refine_ls_restrained_S_all 0.997
_refine_ls_R_factor_all 0.0727
_refine_ls_R_factor_gt 0.0453
_refine_ls_shift/su_max 0.004
_refine_ls_shift/su_mean 0.000
_refine_ls_structure_factor_coef Fsqd
_refine_ls_weighting_details 'calc w=1/[\s^2^(Fo^2^)+(0.0358P)^2^+0.0000P] where P=(Fo^2^+2Fc^2^)/3'
_refine_ls_weighting_scheme calc
_refine_ls_wR_factor_gt 0.0799
_refine_ls_wR_factor_ref 0.0943
_reflns_number_gt 3255
_reflns_number_total 4325
_reflns_threshold_expression >2sigma(I)
_cod_data_source_file BaHTBA2H2O5.cif
_cod_data_source_block a
_cod_original_sg_symbol_Hall
;
-P 1
;
_cod_original_sg_symbol_H-M P-1
_cod_database_code 1529219
_cod_database_fobs_code 1529219

loop_
_symmetry_equiv_pos_as_xyz
'x, y, z'
'-x, -y, -z'

loop_
_atom_site_label
_atom_site_type_symbol
_atom_site_fract_x
_atom_site_fract_y
_atom_site_fract_z
_atom_site_U_iso_or_equiv
_atom_site_adp_type
_atom_site_occupancy
_atom_site_symmetry_multiplicity
_atom_site_calc_flag
_atom_site_refinement_flags
_atom_site_disorder_assembly
_atom_site_disorder_group
Ba1 Ba 0.19320(3) 0.50196(4) 0.63919(3) 0.02340(10) Uani 1 1 d . . .
S1 S 0.16604(15) 0.69511(15) -0.05677(14) 0.0278(3) Uani 1 1 d . . .
O1A O 0.1247(4) 0.5612(4) 0.3783(4) 0.0305(9) Uani 1 1 d . . .
O2A O 0.5351(4) 0.4708(4) 0.1702(4) 0.0301(9) Uani 1 1 d . . .
N1A N 0.3562(4) 0.5710(5) 0.0745(4) 0.0232(9) Uani 1 1 d . . .
H1A H 0.4033 0.5735 0.0072 0.077(6) Uiso 1 1 calc R . .
N3A N 0.1580(5) 0.6151(5) 0.1764(4) 0.0227(9) Uani 1 1 d . . .
H3A H 0.0765 0.6463 0.1752 0.077(6) Uiso 1 1 calc R . .
C2A C 0.2299(5) 0.6226(5) 0.0709(5) 0.0213(11) Uani 1 1 d . . .
C4A C 0.2052(5) 0.5606(5) 0.2873(5) 0.0209(11) Uani 1 1 d . . .
C5A C 0.3381(6) 0.5106(6) 0.2874(5) 0.0253(12) Uani 1 1 d . . .
H5A H 0.3748 0.4747 0.3606 0.077(6) Uiso 1 1 calc R . .
C6A C 0.4153(6) 0.5137(6) 0.1805(5) 0.0244(11) Uani 1 1 d . . .
S2 S 0.16291(17) 0.09216(16) 1.18840(15) 0.0345(3) Uani 1 1 d . . .
O1B O 0.4757(4) 0.0302(4) 0.8331(4) 0.0384(10) Uani 1 1 d . . .
N1B N 0.1518(5) 0.2055(5) 0.9717(4) 0.0267(10) Uani 1 1 d . . .
H1B H 0.0845 0.2450 1.0045 0.077(6) Uiso 1 1 calc R . .
N3B N 0.3288(5) 0.0735(5) 0.9936(5) 0.0295(10) Uani 1 1 d . . .
H3B H 0.3760 0.0265 1.0406 0.077(6) Uiso 1 1 calc R . .
O2B O 0.1078(4) 0.3000(4) 0.7870(4) 0.0309(9) Uani 1 1 d . . .
C2B C 0.2178(6) 0.1268(5) 1.0453(5) 0.0240(11) Uani 1 1 d . . .
C4B C 0.3725(6) 0.0890(6) 0.8698(6) 0.0271(12) Uani 1 1 d . . .
C5B C 0.2964(6) 0.1683(6) 0.7968(6) 0.0275(12) Uani 1 1 d . . .
H5B H 0.3212 0.1814 0.7136 0.077(6) Uiso 1 1 calc R . .
C6B C 0.1849(5) 0.2271(5) 0.8470(5) 0.0222(11) Uani 1 1 d . . .
O1 O -0.0258(5) 0.2815(4) 0.3893(4) 0.0398(10) Uani 1 1 d D . .
H11 H -0.060(7) 0.201(4) 0.425(6) 0.077(6) Uiso 1 1 d D . .
H12 H 0.014(7) 0.240(6) 0.311(5) 0.077(6) Uiso 1 1 d D . .
O2 O 0.3347(5) 0.2961(5) 0.5108(4) 0.0426(11) Uani 1 1 d D . .
H21 H 0.436(3) 0.281(7) 0.521(6) 0.077(6) Uiso 1 1 d D . .
H22 H 0.288(6) 0.248(7) 0.414(2) 0.077(6) Uiso 1 1 d D . .
O3 O 0.3938(6) 0.7503(5) 0.6227(5) 0.0568(13) Uani 1 1 d D . .
H31 H 0.440(7) 0.811(5) 0.716(3) 0.077(6) Uiso 1 1 d D . .
H32 H 0.382(8) 0.818(5) 0.569(5) 0.077(6) Uiso 1 1 d D . .
O4 O 0.9075(6) 0.0895(5) 0.5471(5) 0.0584(13) Uani 1 1 d D . .
H41 H 0.967(5) 0.153(6) 0.636(3) 0.077(6) Uiso 1 1 d D . .
H42 H 0.804(3) 0.068(7) 0.560(6) 0.077(6) Uiso 1 1 d D . .
O5 O 0.6119(6) 0.0938(5) 0.6046(5) 0.0662(15) Uani 1 1 d D . .
H51 H 0.580(7) 0.059(6) 0.679(4) 0.077(6) Uiso 1 1 d D . .
H52 H 0.664(7) 0.193(2) 0.647(6) 0.077(6) Uiso 1 1 d D . .

loop_
_atom_site_aniso_label
_atom_site_aniso_U_11
_atom_site_aniso_U_22
_atom_site_aniso_U_33
_atom_site_aniso_U_23
_atom_site_aniso_U_13
_atom_site_aniso_U_12
Ba1 0.02151(16) 0.03427(19) 0.02054(16) 0.01250(13) 0.00674(11) 0.01324(13)
S1 0.0319(7) 0.0389(8) 0.0228(7) 0.0164(6) 0.0091(6) 0.0199(6)
O1A 0.029(2) 0.055(3) 0.0184(19) 0.0170(18) 0.0128(15) 0.0210(19)
O2A 0.030(2) 0.047(2) 0.0233(19) 0.0138(18) 0.0108(16) 0.0240(18)
N1A 0.023(2) 0.036(3) 0.023(2) 0.018(2) 0.0116(18) 0.018(2)
N3A 0.023(2) 0.035(3) 0.016(2) 0.0095(19) 0.0087(17) 0.0151(19)
C2A 0.018(2) 0.026(3) 0.021(3) 0.008(2) 0.003(2) 0.008(2)
C4A 0.020(3) 0.028(3) 0.015(2) 0.008(2) 0.0036(19) 0.002(2)
C5A 0.022(3) 0.036(3) 0.024(3) 0.013(2) 0.006(2) 0.013(2)
C6A 0.032(3) 0.030(3) 0.014(2) 0.006(2) 0.007(2) 0.012(2)
S2 0.0455(9) 0.0417(9) 0.0262(8) 0.0162(7) 0.0143(6) 0.0200(7)
O1B 0.040(2) 0.054(3) 0.038(2) 0.021(2) 0.0160(19) 0.032(2)
N1B 0.028(2) 0.033(3) 0.027(2) 0.014(2) 0.0111(19) 0.016(2)
N3B 0.030(2) 0.035(3) 0.031(3) 0.014(2) 0.008(2) 0.020(2)
O2B 0.033(2) 0.041(2) 0.034(2) 0.0237(19) 0.0132(17) 0.0226(18)
C2B 0.028(3) 0.024(3) 0.021(3) 0.008(2) 0.003(2) 0.009(2)
C4B 0.026(3) 0.035(3) 0.026(3) 0.012(2) 0.008(2) 0.014(2)
C5B 0.031(3) 0.034(3) 0.028(3) 0.016(2) 0.012(2) 0.019(2)
C6B 0.023(3) 0.028(3) 0.020(3) 0.012(2) 0.004(2) 0.009(2)
O1 0.048(3) 0.040(2) 0.043(3) 0.015(2) 0.021(2) 0.022(2)
O2 0.045(3) 0.053(3) 0.033(2) 0.008(2) 0.011(2) 0.022(2)
O3 0.059(3) 0.038(3) 0.062(3) 0.008(2) 0.008(3) 0.000(2)
O4 0.073(4) 0.056(3) 0.044(3) 0.015(2) 0.010(3) 0.010(3)
O5 0.071(4) 0.056(3) 0.060(3) 0.027(3) 0.005(3) -0.014(3)

loop_
_atom_type_symbol
_atom_type_description
_atom_type_scat_dispersion_real
_atom_type_scat_dispersion_imag
_atom_type_scat_source
C C 0.0033 0.0016 'International Tables Vol C Tables 4.2.6.8 and 6.1.1.4'
Ba Ba -0.3244 2.2819 'International Tables Vol C Tables 4.2.6.8 and 6.1.1.4'
N N 0.0061 0.0033 'International Tables Vol C Tables 4.2.6.8 and 6.1.1.4'
O O 0.0106 0.0060 'International Tables Vol C Tables 4.2.6.8 and 6.1.1.4'
S S 0.1246 0.1234 'International Tables Vol C Tables 4.2.6.8 and 6.1.1.4'
H H 0.0000 0.0000 'International Tables Vol C Tables 4.2.6.8 and 6.1.1.4'

loop_
_geom_angle_atom_site_label_1
_geom_angle_atom_site_label_2
_geom_angle_atom_site_label_3
_geom_angle
_geom_angle_site_symmetry_1
_geom_angle_site_symmetry_3
O2A Ba1 O2 73.10(11) 2_666 .
O2A Ba1 O3 75.52(13) 2_666 .
O2 Ba1 O3 98.68(14) . .
O2A Ba1 O1A 134.28(10) 2_666 .
O2 Ba1 O1A 87.75(11) . .
O3 Ba1 O1A 66.70(13) . .
O2A Ba1 O1A 139.38(10) 2_666 2_566
O2 Ba1 O1A 121.85(12) . 2_566
O3 Ba1 O1A 130.32(13) . 2_566
O1A Ba1 O1A 86.03(10) . 2_566
O2A Ba1 O2B 76.41(11) 2_666 .
O2 Ba1 O2B 83.07(12) . .
O3 Ba1 O2B 149.98(13) . .
O1A Ba1 O2B 143.15(11) . .
O1A Ba1 O2B 69.28(10) 2_566 .
O2A Ba1 O1 128.96(12) 2_666 2_566
O2 Ba1 O1 147.84(12) . 2_566
O3 Ba1 O1 70.44(14) . 2_566
O1A Ba1 O1 60.10(11) . 2_566
O1A Ba1 O1 59.94(12) 2_566 2_566
O2B Ba1 O1 121.77(11) . 2_566
O2A Ba1 O1 139.10(11) 2_666 .
O2 Ba1 O1 68.78(12) . .
O3 Ba1 O1 124.03(13) . .
O1A Ba1 O1 58.76(11) . .
O1A Ba1 O1 58.91(11) 2_566 .
O2B Ba1 O1 84.74(11) . .
O1 Ba1 O1 91.82(11) 2_566 .
O2A Ba1 S1 73.76(7) 2_666 1_556
O2 Ba1 S1 143.75(9) . 1_556
O3 Ba1 S1 86.86(11) . 1_556
O1A Ba1 S1 126.55(8) . 1_556
O1A Ba1 S1 76.98(8) 2_566 1_556
O2B Ba1 S1 75.25(8) . 1_556
O1 Ba1 S1 67.60(9) 2_566 1_556
O1 Ba1 S1 135.67(8) . 1_556
O2A Ba1 Ba1 175.16(8) 2_666 2_566
O2 Ba1 Ba1 109.51(9) . 2_566
O3 Ba1 Ba1 99.91(11) . 2_566
O1A Ba1 Ba1 43.02(7) . 2_566
O1A Ba1 Ba1 43.01(7) 2_566 2_566
O2B Ba1 Ba1 107.77(7) . 2_566
O1 Ba1 Ba1 46.88(9) 2_566 2_566
O1 Ba1 Ba1 44.94(7) . 2_566
S1 Ba1 Ba1 104.66(3) 1_556 2_566
C2A S1 Ba1 109.42(17) . 1_554
C4A O1A Ba1 127.9(3) . .
C4A O1A Ba1 133.3(3) . 2_566
Ba1 O1A Ba1 93.97(10) . 2_566
C6A O2A Ba1 134.1(3) . 2_666
C2A N1A C6A 124.3(4) . .
C2A N1A H1A 117.9 . .
C6A N1A H1A 117.9 . .
C2A N3A C4A 124.8(4) . .
C2A N3A H3A 117.6 . .
C4A N3A H3A 117.6 . .
N3A C2A N1A 116.3(4) . .
N3A C2A S1 121.2(4) . .
N1A C2A S1 122.5(4) . .
O1A C4A N3A 117.0(4) . .
O1A C4A C5A 126.3(4) . .
N3A C4A C5A 116.7(4) . .
C6A C5A C4A 120.9(5) . .
C6A C5A H5A 119.5 . .
C4A C5A H5A 119.5 . .
O2A C6A C5A 126.0(5) . .
O2A C6A N1A 117.0(4) . .
C5A C6A N1A 117.0(4) . .
C2B N1B C6B 124.5(4) . .
C2B N1B H1B 117.7 . .
C6B N1B H1B 117.7 . .
C2B N3B C4B 125.0(5) . .
C2B N3B H3B 117.5 . .
C4B N3B H3B 117.5 . .
C6B O2B Ba1 131.4(3) . .
N1B C2B N3B 115.4(5) . .
N1B C2B S2 122.6(4) . .
N3B C2B S2 121.9(4) . .
O1B C4B N3B 117.8(5) . .
O1B C4B C5B 125.7(5) . .
N3B C4B C5B 116.4(5) . .
C6B C5B C4B 120.6(5) . .
C6B C5B H5B 119.7 . .
C4B C5B H5B 119.7 . .
O2B C6B C5B 125.2(5) . .
O2B C6B N1B 116.9(4) . .
C5B C6B N1B 117.9(4) . .
Ba1 O1 Ba1 88.18(11) 2_566 .
Ba1 O1 H11 125(4) 2_566 .
Ba1 O1 H11 104(4) . .
Ba1 O1 H12 118(4) 2_566 .
Ba1 O1 H12 118(4) . .
H11 O1 H12 103(3) . .
Ba1 O2 H21 137(4) . .
Ba1 O2 H22 115(4) . .
H21 O2 H22 103(3) . .
Ba1 O3 H31 109(4) . .
Ba1 O3 H32 133(4) . .
H31 O3 H32 103(3) . .
H41 O4 H42 105(3) . .
H51 O5 H52 106(3) . .

loop_
_geom_bond_atom_site_label_1
_geom_bond_atom_site_label_2
_geom_bond_distance
_geom_bond_site_symmetry_2
Ba1 O2A 2.794(3) 2_666
Ba1 O2 2.796(4) .
Ba1 O3 2.801(5) .
Ba1 O1A 2.810(3) .
Ba1 O1A 2.810(3) 2_566
Ba1 O2B 2.812(3) .
Ba1 O1 2.904(4) 2_566
Ba1 O1 3.001(4) .
Ba1 S1 3.2655(14) 1_556
Ba1 Ba1 4.1091(7) 2_566
S1 C2A 1.685(5) .
S1 Ba1 3.2655(14) 1_554
O1A C4A 1.263(5) .
O1A Ba1 2.810(3) 2_566
O2A C6A 1.261(6) .
O2A Ba1 2.794(3) 2_666
N1A C2A 1.350(6) .
N1A C6A 1.399(6) .
N1A H1A 0.8600 .
N3A C2A 1.343(6) .
N3A C4A 1.388(6) .
N3A H3A 0.8600 .
C4A C5A 1.399(6) .
C5A C6A 1.380(7) .
C5A H5A 0.9300 .
S2 C2B 1.680(5) .
O1B C4B 1.263(6) .
N1B C2B 1.350(6) .
N1B C6B 1.387(6) .
N1B H1B 0.8600 .
N3B C2B 1.353(6) .
N3B C4B 1.396(7) .
N3B H3B 0.8600 .
O2B C6B 1.281(5) .
C4B C5B 1.397(7) .
C5B C6B 1.377(7) .
C5B H5B 0.9300 .
O1 Ba1 2.904(4) 2_566
O1 H11 0.961(10) .
O1 H12 0.958(10) .
O2 H21 0.957(10) .
O2 H22 0.958(10) .
O3 H31 0.959(10) .
O3 H32 0.958(10) .
O4 H41 0.959(10) .
O4 H42 0.959(10) .
O5 H51 0.958(10) .
O5 H52 0.956(10) .

loop_
_geom_hbond_atom_site_label_D
_geom_hbond_atom_site_label_H
_geom_hbond_atom_site_label_A
_geom_hbond_distance_DH
_geom_hbond_distance_HA
_geom_hbond_distance_DA
_geom_hbond_angle_DHA
_geom_hbond_site_symmetry_A
N1A H1A O2A 0.86 1.93 2.767(5) 164 2_665
N1B H1B S1 0.86 2.58 3.419(5) 165 2_566
N3A H3A O2B 0.86 1.93 2.775(6) 166 2_566
N3B H3B O1B 0.86 1.96 2.793(6) 165 2_657
O1 H11 O4 0.96(5) 1.85(5) 2.778(6) 162(5) 1_455
O1 H12 S2 0.96(6) 2.45(6) 3.343(5) 156(5) 1_554
O2 H21 O3 0.96(3) 2.30(4) 3.068(7) 136(4) 2_666
O2 H22 S2 0.96(2) 2.36(4) 3.304(4) 170(6) 1_554
O3 H31 O1B 0.96(3) 2.13(5) 2.916(6) 139(4) 1_565
O3 H32 O5 0.96(5) 2.12(5) 3.033(7) 157(5) 2_666
O4 H41 O2B 0.96(4) 1.90(4) 2.843(6) 167(4) 1_655
O4 H42 O5 0.96(4) 1.93(3) 2.859(8) 161(6) 1_555
O5 H51 O1B 0.96(5) 1.99(5) 2.913(6) 163(6) 1_555

loop_
_geom_torsion_atom_site_label_1
_geom_torsion_atom_site_label_2
_geom_torsion_atom_site_label_3
_geom_torsion_atom_site_label_4
_geom_torsion
_geom_torsion_site_symmetry_1
_geom_torsion_site_symmetry_2
_geom_torsion_site_symmetry_3
_geom_torsion_site_symmetry_4
O2A Ba1 O1A C4A 28.1(5) 2_666 . . .
O2 Ba1 O1A C4A -35.5(4) . . . .
O3 Ba1 O1A C4A 64.9(4) . . . .
O1A Ba1 O1A C4A -157.7(5) 2_566 . . .
O2B Ba1 O1A C4A -110.8(4) . . . .
O1 Ba1 O1A C4A 145.0(4) 2_566 . . .
O1 Ba1 O1A C4A -101.9(4) . . . .
S1 Ba1 O1A C4A 131.8(4) 1_556 . . .
Ba1 Ba1 O1A C4A -157.7(5) 2_566 . . .
O2A Ba1 O1A Ba1 -174.26(11) 2_666 . . 2_566
O2 Ba1 O1A Ba1 122.15(13) . . . 2_566
O3 Ba1 O1A Ba1 -137.40(16) . . . 2_566
O1A Ba1 O1A Ba1 0.0 2_566 . . 2_566
O2B Ba1 O1A Ba1 46.8(2) . . . 2_566
O1 Ba1 O1A Ba1 -57.36(12) 2_566 . . 2_566
O1 Ba1 O1A Ba1 55.71(11) . . . 2_566
S1 Ba1 O1A Ba1 -70.57(12) 1_556 . . 2_566
C4A N3A C2A N1A 0.9(7) . . . .
C4A N3A C2A S1 -178.3(4) . . . .
C6A N1A C2A N3A -1.0(7) . . . .
C6A N1A C2A S1 178.2(4) . . . .
Ba1 S1 C2A N3A -139.5(4) 1_554 . . .
Ba1 S1 C2A N1A 41.4(5) 1_554 . . .
Ba1 O1A C4A N3A -170.3(3) . . . .
Ba1 O1A C4A N3A 41.1(7) 2_566 . . .
Ba1 O1A C4A C5A 9.5(7) . . . .
Ba1 O1A C4A C5A -139.1(4) 2_566 . . .
C2A N3A C4A O1A 179.9(5) . . . .
C2A N3A C4A C5A 0.1(7) . . . .
O1A C4A C5A C6A 179.1(5) . . . .
N3A C4A C5A C6A -1.1(7) . . . .
Ba1 O2A C6A C5A -42.7(8) 2_666 . . .
Ba1 O2A C6A N1A 136.7(4) 2_666 . . .
C4A C5A C6A O2A -179.6(5) . . . .
C4A C5A C6A N1A 1.0(7) . . . .
C2A N1A C6A O2A -179.4(5) . . . .
C2A N1A C6A C5A 0.1(7) . . . .
O2A Ba1 O2B C6B -28.9(4) 2_666 . . .
O2 Ba1 O2B C6B 45.4(4) . . . .
O3 Ba1 O2B C6B -50.0(5) . . . .
O1A Ba1 O2B C6B 122.2(4) . . . .
O1A Ba1 O2B C6B 173.3(4) 2_566 . . .
O1 Ba1 O2B C6B -156.5(4) 2_566 . . .
O1 Ba1 O2B C6B 114.6(4) . . . .
S1 Ba1 O2B C6B -105.3(4) 1_556 . . .
Ba1 Ba1 O2B C6B 153.7(4) 2_566 . . .
C6B N1B C2B N3B 3.5(7) . . . .
C6B N1B C2B S2 -174.6(4) . . . .
C4B N3B C2B N1B -3.0(8) . . . .
C4B N3B C2B S2 175.1(4) . . . .
C2B N3B C4B O1B -178.3(5) . . . .
C2B N3B C4B C5B 1.2(8) . . . .
O1B C4B C5B C6B 179.7(5) . . . .
N3B C4B C5B C6B 0.2(8) . . . .
Ba1 O2B C6B C5B -37.4(8) . . . .
Ba1 O2B C6B N1B 143.0(4) . . . .
C4B C5B C6B O2B -179.3(5) . . . .
C4B C5B C6B N1B 0.3(8) . . . .
C2B N1B C6B O2B 177.3(5) . . . .
C2B N1B C6B C5B -2.2(8) . . . .
O2A Ba1 O1 Ba1 -176.08(11) 2_666 . . 2_566
O2 Ba1 O1 Ba1 -153.66(15) . . . 2_566
O3 Ba1 O1 Ba1 -67.50(16) . . . 2_566
O1A Ba1 O1 Ba1 -52.93(10) . . . 2_566
O1A Ba1 O1 Ba1 52.80(10) 2_566 . . 2_566
O2B Ba1 O1 Ba1 121.74(11) . . . 2_566
O1 Ba1 O1 Ba1 0.0 2_566 . . 2_566
S1 Ba1 O1 Ba1 59.13(14) 1_556 . . 2_566
